data_7038146
loop_
_publ_author_name
'Ara, Irene'
'Forni\'es, Juan'
'Ib\'a\~nez, Susana'
'Mastrorilli, Piero'
'Todisco, Stefano'
'Gallo, Vito'

_publ_section_title
;
 Polynuclear platinum phosphanido/phosphinito complexes: formation of P-O
 and P-O-P bonds through reductive coupling processes.
;
_journal_issue 5
_journal_name_full 'Dalton transactions (Cambridge, England : 2003)'
_journal_page_first 2156
_journal_page_last 2171
_journal_paper_doi 10.1039/c5dt02593a
_journal_volume 45
_journal_year 2016
_chemical_formula_moiety 'C120 H80 Cl2 F20 O2 P8 Pt6 2(C16 H36 N) 2(C3 H6 O) 1.5(C6 H14)'
_chemical_formula_sum 'C83.5 H92.5 Cl F10 N O2 P4 Pt3'
_chemical_formula_weight 2076.69
_chemical_name_systematic
; 
 ? 
;
_space_group_IT_number 2
_symmetry_cell_setting triclinic
_symmetry_space_group_name_Hall '-P 1'
_symmetry_space_group_name_H-M 'P -1'
_atom_sites_solution_hydrogens geom
_atom_sites_solution_primary direct
_atom_sites_solution_secondary difmap
_audit_creation_method SHELXL-97
_audit_update_record
;
2015-09-09 deposited with the CCDC.
2015-10-29 downloaded from the CCDC.
;
_cell_angle_alpha 97.7560(10)
_cell_angle_beta 95.6760(10)
_cell_angle_gamma 97.0240(10)
_cell_formula_units_Z 2
_cell_length_a 11.7673(6)
_cell_length_b 14.5107(7)
_cell_length_c 26.1772(13)
_cell_measurement_reflns_used 9968
_cell_measurement_temperature 100(2)
_cell_measurement_theta_max 56.35
_cell_measurement_theta_min 4.44
_cell_volume 4365.3(4)
_computing_cell_refinement 'SAINT+ 6.02 (Bruker AXS, 1999)'
_computing_data_collection 'SMART v. 5.611 (Bruker AXS, 2000)'
_computing_data_reduction 'SAINT+ 6.02 (Bruker AXS, 1999)'
_computing_molecular_graphics 'XP, SHELXTL v. 6.10 (Bruker, 2000)'
_computing_publication_material 'XCIF, SHELXTL v. 6.10 (Bruker, 2000)'
_computing_structure_refinement 'SHELXL-97 (Sheldrick, 1997)'
_computing_structure_solution 'SHELXS-97 (Sheldrick, 1990)'
_diffrn_ambient_temperature 100(2)
_diffrn_detector_area_resol_mean 8.26
_diffrn_measured_fraction_theta_full 0.993
_diffrn_measured_fraction_theta_max 0.993
_diffrn_measurement_device_type 'Bruker SMART APEX CCD system'
_diffrn_measurement_method '\w rotations with narrow frames'
_diffrn_radiation_monochromator graphite
_diffrn_radiation_source 'fine-focus sealed tube'
_diffrn_radiation_type MoK\a
_diffrn_radiation_wavelength 0.71073
_diffrn_reflns_av_R_equivalents 0.0335
_diffrn_reflns_av_sigmaI/netI 0.0540
_diffrn_reflns_limit_h_max 13
_diffrn_reflns_limit_h_min -13
_diffrn_reflns_limit_k_max 17
_diffrn_reflns_limit_k_min -17
_diffrn_reflns_limit_l_max 30
_diffrn_reflns_limit_l_min -31
_diffrn_reflns_number 32602
_diffrn_reflns_theta_full 25.00
_diffrn_reflns_theta_max 25.00
_diffrn_reflns_theta_min 1.53
_exptl_absorpt_coefficient_mu 4.963
_exptl_absorpt_correction_T_max 0.8654
_exptl_absorpt_correction_T_min 0.3821
_exptl_absorpt_correction_type multi-scan
_exptl_absorpt_process_details
;
SADABS; Area-Detector Absorption Correction. Bruker-AXS
within SAINT+ package, v. 6.02 (1999).
;
_exptl_crystal_colour colourless
_exptl_crystal_density_diffrn 1.580
_exptl_crystal_density_method 'not measured'
_exptl_crystal_description block
_exptl_crystal_F_000 2035
_exptl_crystal_size_max 0.24
_exptl_crystal_size_mid 0.11
_exptl_crystal_size_min 0.03
_refine_diff_density_max 2.785
_refine_diff_density_min -1.916
_refine_diff_density_rms 0.165
_refine_ls_extinction_method none
_refine_ls_goodness_of_fit_ref 1.073
_refine_ls_hydrogen_treatment constr
_refine_ls_matrix_type full
_refine_ls_number_parameters 970
_refine_ls_number_reflns 15258
_refine_ls_number_restraints 2
_refine_ls_restrained_S_all 1.073
_refine_ls_R_factor_all 0.0657
_refine_ls_R_factor_gt 0.0469
_refine_ls_shift/su_max 0.002
_refine_ls_shift/su_mean 0.000
_refine_ls_structure_factor_coef Fsqd
_refine_ls_weighting_details 'calc w=1/[\s^2^(Fo^2^)+(0.0502P)^2^+21.2791P] where P=(Fo^2^+2Fc^2^)/3'
_refine_ls_weighting_scheme calc
_refine_ls_wR_factor_gt 0.1098
_refine_ls_wR_factor_ref 0.1178
_reflns_number_gt 12176
_reflns_number_total 15258
_reflns_threshold_expression >2sigma(I)
_cod_data_source_file c5dt02593a1.cif
_cod_data_source_block ial291a
_cod_original_sg_symbol_H-M P-1
_cod_original_formula_sum 'C83.50 H92.50 Cl F10 N O2 P4 Pt3'
_cod_database_code 7038146

loop_
_symmetry_equiv_pos_as_xyz
'x, y, z'
'-x, -y, -z'

loop_
_atom_site_label
_atom_site_type_symbol
_atom_site_fract_x
_atom_site_fract_y
_atom_site_fract_z
_atom_site_U_iso_or_equiv
_atom_site_adp_type
_atom_site_occupancy
_atom_site_symmetry_multiplicity
_atom_site_calc_flag
_atom_site_refinement_flags
Pt1 Pt 0.14693(3) 0.49760(2) 0.265402(12) 0.02703(10) Uani 1 1 d .
Pt2 Pt 0.08510(3) 0.303021(19) 0.143692(12) 0.02442(9) Uani 1 1 d .
Pt3 Pt 0.03696(3) 0.104654(19) 0.046461(12) 0.02877(10) Uani 1 1 d .
Cl1 Cl -0.0337(2) 0.06282(13) -0.04458(8) 0.0435(6) Uani 1 1 d .
P1 P 0.1527(2) 0.51556(13) 0.18136(8) 0.0269(5) Uani 1 1 d .
P2 P 0.09603(19) 0.34022(14) 0.23408(8) 0.0241(5) Uani 1 1 d .
P3 P 0.0329(2) 0.25990(13) 0.05550(8) 0.0250(5) Uani 1 1 d .
P4 P 0.1073(2) 0.15125(13) 0.12947(8) 0.0259(5) Uani 1 1 d .
F2 F 0.3816(5) 0.6476(4) 0.3005(3) 0.0554(16) Uani 1 1 d .
F3 F 0.4136(6) 0.8309(4) 0.3371(3) 0.079(2) Uani 1 1 d .
F4 F 0.2298(7) 0.9274(4) 0.3469(2) 0.070(2) Uani 1 1 d .
F5 F 0.0120(6) 0.8347(3) 0.3201(2) 0.0536(16) Uani 1 1 d .
F6 F -0.0218(5) 0.6514(4) 0.2839(2) 0.0448(14) Uani 1 1 d .
F8 F 0.3470(5) 0.4540(4) 0.3469(2) 0.0498(15) Uani 1 1 d .
F9 F 0.3517(6) 0.4094(5) 0.4429(2) 0.072(2) Uani 1 1 d .
F10 F 0.1582(7) 0.3995(6) 0.4913(2) 0.086(2) Uani 1 1 d .
F11 F -0.0428(6) 0.4383(5) 0.4420(2) 0.074(2) Uani 1 1 d .
F12 F -0.0494(5) 0.4850(4) 0.3468(2) 0.0446(14) Uani 1 1 d .
O1 O 0.0661(5) 0.4445(4) 0.1419(2) 0.0293(13) Uani 1 1 d .
C1 C 0.1779(9) 0.6391(6) 0.2917(3) 0.037(2) Uani 1 1 d .
C2 C 0.2854(9) 0.6918(6) 0.3058(4) 0.041(2) Uani 1 1 d .
C3 C 0.3040(10) 0.7861(7) 0.3233(4) 0.049(3) Uani 1 1 d .
C4 C 0.2123(11) 0.8337(6) 0.3284(4) 0.048(3) Uani 1 1 d .
C5 C 0.1028(10) 0.7873(6) 0.3146(3) 0.040(2) Uani 1 1 d .
C6 C 0.0874(8) 0.6935(6) 0.2970(3) 0.031(2) Uani 1 1 d .
C7 C 0.1487(8) 0.4717(6) 0.3418(3) 0.033(2) Uani 1 1 d .
C8 C 0.2473(9) 0.4514(6) 0.3692(4) 0.041(2) Uani 1 1 d .
C9 C 0.2522(10) 0.4280(7) 0.4183(4) 0.051(3) Uani 1 1 d .
C10 C 0.1543(12) 0.4229(8) 0.4425(4) 0.059(3) Uani 1 1 d .
C11 C 0.0541(11) 0.4432(8) 0.4183(4) 0.054(3) Uani 1 1 d .
C12 C 0.0533(9) 0.4670(6) 0.3684(3) 0.039(2) Uani 1 1 d .
C13 C 0.1292(8) 0.6303(5) 0.1651(3) 0.030(2) Uani 1 1 d .
C14 C 0.2146(9) 0.7070(5) 0.1779(3) 0.033(2) Uani 1 1 d .
H14 H 0.2898 0.6987 0.1916 0.040 Uiso 1 1 calc R
C15 C 0.1907(10) 0.7956(6) 0.1708(4) 0.041(2) Uani 1 1 d .
H15 H 0.2495 0.8479 0.1801 0.049 Uiso 1 1 calc R
C16 C 0.0842(9) 0.8087(6) 0.1508(4) 0.040(2) Uani 1 1 d .
H16 H 0.0691 0.8699 0.1458 0.048 Uiso 1 1 calc R
C17 C -0.0025(9) 0.7335(6) 0.1377(3) 0.037(2) Uani 1 1 d .
H17 H -0.0772 0.7429 0.1238 0.045 Uiso 1 1 calc R
C18 C 0.0201(8) 0.6435(6) 0.1448(3) 0.033(2) Uani 1 1 d .
H18 H -0.0392 0.5915 0.1358 0.039 Uiso 1 1 calc R
C19 C 0.2973(8) 0.5036(5) 0.1641(4) 0.036(2) Uani 1 1 d .
C20 C 0.3818(10) 0.4864(7) 0.2010(5) 0.053(3) Uani 1 1 d .
H20 H 0.3640 0.4833 0.2354 0.064 Uiso 1 1 calc R
C21 C 0.4906(12) 0.4738(8) 0.1891(6) 0.074(4) Uani 1 1 d .
H21 H 0.5477 0.4633 0.2152 0.089 Uiso 1 1 calc R
C22 C 0.5159(13) 0.4763(8) 0.1397(7) 0.077(4) Uani 1 1 d .
H22 H 0.5908 0.4671 0.1313 0.092 Uiso 1 1 calc R
C23 C 0.4339(13) 0.4922(8) 0.1015(6) 0.076(4) Uani 1 1 d .
H23 H 0.4525 0.4933 0.0670 0.091 Uiso 1 1 calc R
C24 C 0.3231(10) 0.5068(7) 0.1135(4) 0.052(3) Uani 1 1 d .
H24 H 0.2666 0.5187 0.0875 0.063 Uiso 1 1 calc R
C25 C -0.0569(8) 0.3124(7) 0.2403(3) 0.036(2) Uani 1 1 d .
C26 C -0.1244(9) 0.3838(8) 0.2346(4) 0.049(3) Uani 1 1 d .
H26 H -0.0886 0.4457 0.2332 0.058 Uiso 1 1 calc R
C27 C -0.2428(11) 0.3649(12) 0.2308(5) 0.077(4) Uani 1 1 d .
H27 H -0.2880 0.4139 0.2267 0.093 Uiso 1 1 calc R
C28 C -0.2956(12) 0.2775(14) 0.2329(6) 0.099(6) Uani 1 1 d .
H28 H -0.3772 0.2659 0.2307 0.119 Uiso 1 1 calc R
C29 C -0.2306(12) 0.2040(10) 0.2385(6) 0.088(5) Uani 1 1 d .
H29 H -0.2678 0.1426 0.2397 0.106 Uiso 1 1 calc R
C30 C -0.1105(9) 0.2221(7) 0.2421(4) 0.048(3) Uani 1 1 d .
H30 H -0.0655 0.1729 0.2458 0.057 Uiso 1 1 calc R
C31 C 0.1758(8) 0.2702(6) 0.2745(3) 0.035(2) Uani 1 1 d .
C32 C 0.2851(9) 0.2572(6) 0.2634(5) 0.050(3) Uani 1 1 d .
H32 H 0.3143 0.2815 0.2346 0.060 Uiso 1 1 calc R
C33 C 0.3530(10) 0.2089(7) 0.2937(6) 0.074(4) Uani 1 1 d .
H33 H 0.4287 0.2011 0.2860 0.089 Uiso 1 1 calc R
C34 C 0.3099(14) 0.1720(9) 0.3354(6) 0.087(5) Uani 1 1 d .
H34 H 0.3553 0.1375 0.3558 0.105 Uiso 1 1 calc R
C35 C 0.2029(14) 0.1858(8) 0.3467(5) 0.073(4) Uani 1 1 d .
H35 H 0.1743 0.1612 0.3755 0.088 Uiso 1 1 calc R
C36 C 0.1330(10) 0.2356(6) 0.3169(4) 0.049(3) Uani 1 1 d .
H36 H 0.0583 0.2453 0.3255 0.059 Uiso 1 1 calc R
C37 C 0.1196(8) 0.3181(6) 0.0123(3) 0.0284(19) Uani 1 1 d .
C38 C 0.1082(8) 0.4112(6) 0.0068(4) 0.037(2) Uani 1 1 d .
H38 H 0.0539 0.4424 0.0246 0.045 Uiso 1 1 calc R
C39 C 0.1760(9) 0.4578(6) -0.0246(4) 0.046(3) Uani 1 1 d .
H39 H 0.1671 0.5206 -0.0288 0.055 Uiso 1 1 calc R
C40 C 0.2565(9) 0.4133(7) -0.0498(4) 0.048(3) Uani 1 1 d .
H40 H 0.3029 0.4453 -0.0713 0.057 Uiso 1 1 calc R
C41 C 0.2691(8) 0.3226(7) -0.0434(4) 0.045(3) Uani 1 1 d .
H41 H 0.3262 0.2928 -0.0599 0.054 Uiso 1 1 calc R
C42 C 0.1992(8) 0.2732(6) -0.0131(3) 0.036(2) Uani 1 1 d .
H42 H 0.2065 0.2096 -0.0101 0.043 Uiso 1 1 calc R
C43 C -0.1137(8) 0.2831(5) 0.0371(3) 0.028(2) Uani 1 1 d .
C44 C -0.1854(9) 0.3022(6) 0.0757(4) 0.037(2) Uani 1 1 d .
H44 H -0.1571 0.3070 0.1113 0.045 Uiso 1 1 calc R
C45 C -0.2978(9) 0.3141(6) 0.0611(4) 0.044(3) Uani 1 1 d .
H45 H -0.3467 0.3270 0.0872 0.053 Uiso 1 1 calc R
C46 C -0.3406(9) 0.3080(6) 0.0104(5) 0.046(3) Uani 1 1 d .
H46 H -0.4182 0.3174 0.0016 0.055 Uiso 1 1 calc R
C47 C -0.2712(9) 0.2880(6) -0.0285(4) 0.042(2) Uani 1 1 d .
H47 H -0.3012 0.2827 -0.0640 0.050 Uiso 1 1 calc R
C48 C -0.1578(8) 0.2758(5) -0.0149(3) 0.032(2) Uani 1 1 d .
H48 H -0.1097 0.2624 -0.0413 0.038 Uiso 1 1 calc R
C49 C 0.2585(8) 0.1357(6) 0.1347(4) 0.034(2) Uani 1 1 d .
C50 C 0.3444(9) 0.2124(6) 0.1365(4) 0.051(3) Uani 1 1 d .
H50 H 0.3234 0.2736 0.1366 0.061 Uiso 1 1 calc R
C51 C 0.4602(9) 0.2000(8) 0.1381(5) 0.060(3) Uani 1 1 d .
H51 H 0.5176 0.2525 0.1391 0.072 Uiso 1 1 calc R
C52 C 0.4921(10) 0.1098(9) 0.1384(5) 0.069(4) Uani 1 1 d .
H52 H 0.5712 0.1016 0.1407 0.082 Uiso 1 1 calc R
C53 C 0.4085(9) 0.0330(7) 0.1352(5) 0.056(3) Uani 1 1 d .
H53 H 0.4299 -0.0282 0.1343 0.067 Uiso 1 1 calc R
C54 C 0.2934(9) 0.0453(6) 0.1334(4) 0.041(2) Uani 1 1 d .
H54 H 0.2365 -0.0080 0.1313 0.049 Uiso 1 1 calc R
C55 C 0.0422(7) 0.0718(5) 0.1701(3) 0.0267(19) Uani 1 1 d .
C56 C 0.0986(8) 0.0518(5) 0.2153(3) 0.0284(19) Uani 1 1 d .
H56 H 0.1772 0.0771 0.2254 0.034 Uiso 1 1 calc R
C57 C 0.0419(9) -0.0047(6) 0.2460(4) 0.039(2) Uani 1 1 d .
H57 H 0.0817 -0.0178 0.2770 0.047 Uiso 1 1 calc R
C58 C -0.0709(9) -0.0417(6) 0.2321(4) 0.041(2) Uani 1 1 d .
H58 H -0.1091 -0.0795 0.2539 0.049 Uiso 1 1 calc R
C59 C -0.1301(9) -0.0249(6) 0.1869(4) 0.037(2) Uani 1 1 d .
H59 H -0.2081 -0.0518 0.1768 0.045 Uiso 1 1 calc R
C60 C -0.0714(8) 0.0339(5) 0.1557(3) 0.0281(19) Uani 1 1 d .
H60 H -0.1111 0.0470 0.1247 0.034 Uiso 1 1 calc R
N1 N 0.6846(7) 0.6404(6) 0.3784(3) 0.044(2) Uani 1 1 d .
C61 C 0.8138(9) 0.6482(8) 0.3933(4) 0.050(3) Uani 1 1 d .
H61A H 0.8275 0.6047 0.4186 0.060 Uiso 1 1 calc R
H61B H 0.8489 0.6259 0.3619 0.060 Uiso 1 1 calc R
C62 C 0.8760(9) 0.7425(9) 0.4159(4) 0.058(3) Uani 1 1 d .
H62A H 0.8385 0.7678 0.4460 0.069 Uiso 1 1 calc R
H62B H 0.8698 0.7854 0.3896 0.069 Uiso 1 1 calc R
C63 C 1.0032(10) 0.7404(9) 0.4335(4) 0.058(3) Uani 1 1 d .
H63A H 1.0095 0.7006 0.4612 0.070 Uiso 1 1 calc R
H63B H 1.0399 0.7118 0.4039 0.070 Uiso 1 1 calc R
C64 C 1.0666(12) 0.8371(11) 0.4534(5) 0.087(5) Uani 1 1 d .
H64A H 1.1477 0.8327 0.4643 0.131 Uiso 1 1 calc R
H64B H 1.0316 0.8652 0.4832 0.131 Uiso 1 1 calc R
H64C H 1.0619 0.8764 0.4259 0.131 Uiso 1 1 calc R
C65 C 0.6557(10) 0.7025(9) 0.3396(4) 0.062(3) Uani 1 1 d .
H65A H 0.6804 0.7685 0.3559 0.074 Uiso 1 1 calc R
H65B H 0.5708 0.6943 0.3313 0.074 Uiso 1 1 calc R
C66 C 0.7085(11) 0.6872(9) 0.2885(4) 0.066(3) Uani 1 1 d .
H66A H 0.7935 0.7019 0.2956 0.079 Uiso 1 1 calc R
H66B H 0.6892 0.6205 0.2727 0.079 Uiso 1 1 calc R
C67 C 0.6634(12) 0.7496(11) 0.2508(5) 0.089(5) Uani 1 1 d .
H67A H 0.5781 0.7383 0.2460 0.107 Uiso 1 1 calc R
H67B H 0.6876 0.8163 0.2657 0.107 Uiso 1 1 calc R
C68 C 0.7079(15) 0.7307(11) 0.1983(5) 0.108(6) Uani 1 1 d .
H68A H 0.6762 0.7712 0.1751 0.163 Uiso 1 1 calc R
H68B H 0.6838 0.6648 0.1833 0.163 Uiso 1 1 calc R
H68C H 0.7922 0.7439 0.2028 0.163 Uiso 1 1 calc R
C69 C 0.6420(9) 0.5386(8) 0.3547(4) 0.051(3) Uani 1 1 d .
H69A H 0.5636 0.5360 0.3365 0.061 Uiso 1 1 calc R
H69B H 0.6925 0.5199 0.3281 0.061 Uiso 1 1 calc R
C70 C 0.6374(11) 0.4670(8) 0.3909(4) 0.060(3) Uani 1 1 d .
H70A H 0.5757 0.4762 0.4134 0.072 Uiso 1 1 calc R
H70B H 0.7117 0.4739 0.4133 0.072 Uiso 1 1 calc R
C71 C 0.6133(12) 0.3699(9) 0.3589(5) 0.070(4) Uani 1 1 d .
H71A H 0.5405 0.3652 0.3356 0.084 Uiso 1 1 calc R
H71B H 0.6761 0.3616 0.3369 0.084 Uiso 1 1 calc R
C72 C 0.6038(15) 0.2932(10) 0.3910(6) 0.097(5) Uani 1 1 d .
H72A H 0.5882 0.2324 0.3683 0.146 Uiso 1 1 calc R
H72B H 0.5406 0.2999 0.4123 0.146 Uiso 1 1 calc R
H72C H 0.6762 0.2963 0.4135 0.146 Uiso 1 1 calc R
C73 C 0.6263(10) 0.6666(8) 0.4270(4) 0.055(3) Uani 1 1 d .
H73A H 0.6443 0.6236 0.4520 0.066 Uiso 1 1 calc R
H73B H 0.6600 0.7309 0.4432 0.066 Uiso 1 1 calc R
C74 C 0.4969(10) 0.6628(9) 0.4178(4) 0.060(3) Uani 1 1 d .
H74A H 0.4629 0.6032 0.3956 0.072 Uiso 1 1 calc R
H74B H 0.4777 0.7153 0.3994 0.072 Uiso 1 1 calc R
C75 C 0.4457(12) 0.6699(12) 0.4697(5) 0.088(5) Uani 1 1 d .
H75A H 0.4511 0.6113 0.4848 0.106 Uiso 1 1 calc R
H75B H 0.4900 0.7227 0.4944 0.106 Uiso 1 1 calc R
C76 C 0.3190(11) 0.6856(10) 0.4612(5) 0.082(4) Uani 1 1 d .
H76A H 0.2863 0.6885 0.4944 0.123 Uiso 1 1 calc R
H76B H 0.2755 0.6337 0.4364 0.123 Uiso 1 1 calc R
H76C H 0.3142 0.7448 0.4475 0.123 Uiso 1 1 calc R
O2 O 0.6458(7) 0.9408(6) 0.0874(4) 0.077(3) Uani 1 1 d .
C77 C 0.6509(8) 0.9609(7) 0.0448(5) 0.042(2) Uani 1 1 d .
C78 C 0.7096(11) 1.0555(10) 0.0377(6) 0.097(6) Uani 1 1 d .
H78A H 0.7377 1.0924 0.0718 0.146 Uiso 1 1 calc R
H78B H 0.6546 1.0884 0.0191 0.146 Uiso 1 1 calc R
H78C H 0.7747 1.0475 0.0177 0.146 Uiso 1 1 calc R
C79 C 0.6034(13) 0.8981(10) -0.0028(6) 0.108(6) Uani 1 1 d .
H79A H 0.5670 0.8388 0.0059 0.162 Uiso 1 1 calc R
H79B H 0.6656 0.8859 -0.0240 0.162 Uiso 1 1 calc R
H79C H 0.5459 0.9274 -0.0223 0.162 Uiso 1 1 calc R
C80 C 0.925(3) 0.186(2) 0.4087(9) 0.121(15) Uani 0.50 1 d P
H80A H 1.0059 0.2160 0.4132 0.181 Uiso 0.50 1 calc PR
H80B H 0.8930 0.1972 0.4418 0.181 Uiso 0.50 1 calc PR
H80C H 0.8809 0.2138 0.3824 0.181 Uiso 0.50 1 calc PR
C81 C 0.920(3) 0.083(2) 0.3918(11) 0.091(7) Uani 0.50 1 d P
H81A H 0.9646 0.0563 0.4186 0.109 Uiso 0.50 1 calc PR
H81B H 0.9560 0.0732 0.3593 0.109 Uiso 0.50 1 calc PR
C82 C 0.794(3) 0.032(3) 0.3824(10) 0.105(12) Uani 0.50 1 d P
H82A H 0.7987 -0.0362 0.3819 0.126 Uiso 0.50 1 calc PR
H82B H 0.7555 0.0525 0.4130 0.126 Uiso 0.50 1 calc PR
C83 C 0.722(2) 0.0416(18) 0.3376(10) 0.071(8) Uani 0.50 1 d P
H83A H 0.7223 0.1098 0.3375 0.085 Uiso 0.50 1 calc PR
H83B H 0.7606 0.0184 0.3073 0.085 Uiso 0.50 1 calc PR
C84 C 0.609(3) 0.0006(19) 0.3282(11) 0.085(6) Uani 0.50 1 d P
H84A H 0.5673 0.0320 0.3550 0.102 Uiso 0.50 1 calc PR
H84B H 0.6074 -0.0655 0.3341 0.102 Uiso 0.50 1 calc PR
C85 C 0.5414(18) -0.0001(16) 0.2767(11) 0.075(9) Uani 0.50 1 d P
H85A H 0.4618 -0.0288 0.2774 0.112 Uiso 0.50 1 calc PR
H85B H 0.5761 -0.0365 0.2496 0.112 Uiso 0.50 1 calc PR
H85C H 0.5417 0.0644 0.2695 0.112 Uiso 0.50 1 calc PR
C86 C 0.7370(16) 0.9205(12) 0.5248(6) 0.040(5) Uani 0.50 1 d PD
H86A H 0.7652 0.8687 0.5039 0.060 Uiso 0.50 1 calc PR
H86B H 0.7244 0.9034 0.5589 0.060 Uiso 0.50 1 calc PR
H86C H 0.7941 0.9769 0.5290 0.060 Uiso 0.50 1 calc PR
C87 C 0.6272(19) 0.939(2) 0.4983(10) 0.091(7) Uani 0.50 1 d PD
H87A H 0.6498 0.9673 0.4677 0.109 Uiso 0.50 1 calc PR
H87B H 0.5852 0.8763 0.4843 0.109 Uiso 0.50 1 calc PR
C88 C 0.538(2) 0.9932(18) 0.5166(10) 0.085(6) Uani 0.50 1 d PD
H88A H 0.4998 0.9601 0.5423 0.102 Uiso 0.50 1 calc PR
H88B H 0.5759 1.0550 0.5349 0.102 Uiso 0.50 1 calc PR

loop_
_atom_site_aniso_label
_atom_site_aniso_U_11
_atom_site_aniso_U_22
_atom_site_aniso_U_33
_atom_site_aniso_U_23
_atom_site_aniso_U_13
_atom_site_aniso_U_12
Pt1 0.0393(2) 0.01868(16) 0.02689(17) 0.00771(12) 0.01003(14) 0.00908(14)
Pt2 0.0373(2) 0.01124(14) 0.02959(18) 0.00692(12) 0.01890(14) 0.00623(13)
Pt3 0.0504(2) 0.00947(14) 0.03189(19) 0.00618(12) 0.02466(16) 0.00605(14)
Cl1 0.091(2) 0.0104(9) 0.0334(12) 0.0055(8) 0.0212(12) 0.0093(11)
P1 0.0427(14) 0.0119(9) 0.0307(11) 0.0070(8) 0.0160(10) 0.0080(9)
P2 0.0277(12) 0.0196(10) 0.0291(11) 0.0088(9) 0.0100(9) 0.0079(9)
P3 0.0403(14) 0.0104(9) 0.0291(11) 0.0055(8) 0.0223(10) 0.0052(9)
P4 0.0374(14) 0.0120(9) 0.0339(12) 0.0092(8) 0.0212(10) 0.0049(9)
F2 0.035(3) 0.043(3) 0.089(5) 0.013(3) 0.000(3) 0.009(3)
F3 0.072(5) 0.044(4) 0.111(6) 0.014(4) -0.019(4) -0.014(4)
F4 0.116(6) 0.021(3) 0.067(4) -0.001(3) -0.001(4) 0.003(3)
F5 0.084(5) 0.027(3) 0.062(4) 0.014(3) 0.032(3) 0.026(3)
F6 0.047(4) 0.032(3) 0.062(4) 0.013(3) 0.021(3) 0.016(3)
F8 0.046(4) 0.055(4) 0.054(4) 0.026(3) 0.004(3) 0.009(3)
F9 0.075(5) 0.088(5) 0.058(4) 0.041(4) -0.010(4) 0.006(4)
F10 0.107(6) 0.121(6) 0.033(3) 0.040(4) 0.004(4) 0.000(5)
F11 0.079(5) 0.107(6) 0.043(4) 0.021(4) 0.031(3) 0.010(4)
F12 0.051(4) 0.049(3) 0.040(3) 0.010(3) 0.019(3) 0.016(3)
O1 0.046(4) 0.015(3) 0.031(3) 0.004(2) 0.018(3) 0.009(3)
C1 0.074(8) 0.019(4) 0.023(4) 0.007(3) 0.017(5) 0.010(5)
C2 0.056(7) 0.030(5) 0.039(5) 0.012(4) 0.001(5) 0.007(5)
C3 0.061(8) 0.032(5) 0.050(6) 0.010(5) -0.005(5) -0.006(5)
C4 0.086(9) 0.024(5) 0.035(5) 0.001(4) 0.002(5) 0.016(6)
C5 0.067(8) 0.027(5) 0.032(5) 0.007(4) 0.017(5) 0.018(5)
C6 0.050(6) 0.025(4) 0.024(4) 0.010(3) 0.016(4) 0.014(4)
C7 0.046(6) 0.024(4) 0.030(5) 0.006(4) 0.003(4) 0.003(4)
C8 0.052(7) 0.032(5) 0.038(5) 0.010(4) 0.006(5) 0.001(5)
C9 0.063(8) 0.049(6) 0.042(6) 0.021(5) -0.005(5) 0.005(6)
C10 0.087(10) 0.058(7) 0.032(6) 0.021(5) 0.004(6) -0.005(6)
C11 0.068(8) 0.061(7) 0.036(6) 0.019(5) 0.018(6) 0.004(6)
C12 0.056(7) 0.028(5) 0.034(5) 0.002(4) 0.008(5) 0.008(5)
C13 0.055(6) 0.015(4) 0.025(4) 0.004(3) 0.020(4) 0.010(4)
C14 0.054(6) 0.022(4) 0.026(4) 0.010(3) 0.011(4) 0.005(4)
C15 0.067(8) 0.014(4) 0.041(5) 0.005(4) 0.019(5) -0.002(4)
C16 0.064(7) 0.021(4) 0.045(6) 0.017(4) 0.027(5) 0.019(5)
C17 0.052(6) 0.030(5) 0.037(5) 0.015(4) 0.019(5) 0.015(5)
C18 0.045(6) 0.019(4) 0.038(5) 0.008(4) 0.014(4) 0.010(4)
C19 0.047(6) 0.013(4) 0.050(6) 0.007(4) 0.021(5) -0.001(4)
C20 0.061(8) 0.039(6) 0.069(7) 0.015(5) 0.025(6) 0.021(5)
C21 0.070(9) 0.047(7) 0.120(12) 0.023(7) 0.053(9) 0.019(6)
C22 0.064(10) 0.043(7) 0.125(13) 0.002(8) 0.043(9) 0.000(7)
C23 0.087(11) 0.050(7) 0.091(10) -0.012(7) 0.069(9) -0.016(7)
C24 0.065(8) 0.039(6) 0.056(7) 0.005(5) 0.033(6) 0.000(5)
C25 0.035(6) 0.044(5) 0.029(5) -0.003(4) 0.012(4) 0.008(4)
C26 0.037(6) 0.076(8) 0.034(5) 0.005(5) 0.006(4) 0.019(6)
C27 0.038(8) 0.106(12) 0.081(9) -0.023(8) 0.002(6) 0.027(8)
C28 0.034(8) 0.147(16) 0.098(11) -0.056(11) 0.020(7) 0.005(10)
C29 0.052(9) 0.080(10) 0.111(12) -0.048(8) 0.037(8) -0.025(8)
C30 0.043(7) 0.044(6) 0.051(6) -0.013(5) 0.019(5) -0.003(5)
C31 0.044(6) 0.018(4) 0.041(5) 0.005(4) -0.004(4) 0.005(4)
C32 0.041(7) 0.024(5) 0.085(8) 0.015(5) 0.001(6) 0.003(4)
C33 0.040(7) 0.035(6) 0.142(13) 0.020(7) -0.025(8) 0.004(5)
C34 0.089(11) 0.048(7) 0.120(12) 0.033(8) -0.046(10) 0.012(8)
C35 0.111(12) 0.045(7) 0.064(8) 0.030(6) -0.014(8) 0.006(7)
C36 0.082(8) 0.023(5) 0.042(6) 0.015(4) -0.006(5) 0.003(5)
C37 0.036(5) 0.025(4) 0.029(4) 0.013(4) 0.016(4) 0.003(4)
C38 0.049(6) 0.025(4) 0.044(5) 0.009(4) 0.025(5) 0.008(4)
C39 0.061(7) 0.023(5) 0.060(6) 0.023(4) 0.029(6) -0.006(5)
C40 0.059(7) 0.041(6) 0.051(6) 0.022(5) 0.032(5) 0.001(5)
C41 0.033(6) 0.051(6) 0.059(6) 0.019(5) 0.031(5) 0.010(5)
C42 0.046(6) 0.026(5) 0.043(5) 0.012(4) 0.025(4) 0.012(4)
C43 0.039(5) 0.008(3) 0.043(5) 0.005(3) 0.024(4) 0.002(3)
C44 0.050(7) 0.022(4) 0.043(5) 0.008(4) 0.029(5) -0.002(4)
C45 0.046(7) 0.028(5) 0.067(7) 0.009(5) 0.043(6) 0.009(5)
C46 0.039(6) 0.021(5) 0.082(8) 0.012(5) 0.024(6) 0.000(4)
C47 0.042(6) 0.030(5) 0.057(6) 0.009(4) 0.018(5) 0.007(4)
C48 0.041(6) 0.021(4) 0.037(5) 0.004(4) 0.023(4) 0.001(4)
C49 0.032(5) 0.021(4) 0.055(6) 0.003(4) 0.028(4) 0.006(4)
C50 0.042(6) 0.023(5) 0.094(8) 0.005(5) 0.045(6) 0.001(4)
C51 0.037(7) 0.048(7) 0.095(9) -0.001(6) 0.035(6) -0.004(5)
C52 0.044(7) 0.065(8) 0.102(10) -0.008(7) 0.039(7) 0.022(6)
C53 0.045(7) 0.030(5) 0.095(9) 0.002(5) 0.027(6) 0.008(5)
C54 0.040(6) 0.018(4) 0.065(7) -0.002(4) 0.018(5) 0.004(4)
C55 0.032(5) 0.013(4) 0.041(5) 0.005(3) 0.024(4) 0.005(4)
C56 0.036(5) 0.018(4) 0.035(5) 0.012(3) 0.012(4) 0.005(4)
C57 0.055(7) 0.024(5) 0.040(5) 0.011(4) 0.011(5) 0.002(5)
C58 0.057(7) 0.031(5) 0.040(5) 0.015(4) 0.026(5) -0.004(5)
C59 0.042(6) 0.030(5) 0.042(5) 0.010(4) 0.023(4) -0.003(4)
C60 0.037(5) 0.022(4) 0.029(4) 0.008(3) 0.017(4) 0.005(4)
N1 0.036(5) 0.062(6) 0.038(4) 0.013(4) 0.012(4) 0.009(4)
C61 0.055(7) 0.064(7) 0.038(6) 0.016(5) 0.019(5) 0.013(6)
C62 0.040(7) 0.087(9) 0.052(7) 0.016(6) 0.022(5) 0.013(6)
C63 0.055(8) 0.076(8) 0.046(6) 0.013(6) 0.018(5) 0.009(6)
C64 0.062(9) 0.122(13) 0.069(9) -0.003(8) 0.010(7) -0.007(9)
C65 0.050(7) 0.091(9) 0.048(7) 0.017(6) -0.007(5) 0.025(7)
C66 0.062(8) 0.090(9) 0.054(7) 0.033(7) 0.022(6) 0.010(7)
C67 0.066(9) 0.137(14) 0.062(8) 0.045(9) 0.002(7) -0.021(9)
C68 0.140(15) 0.115(13) 0.053(8) 0.025(8) 0.014(9) -0.066(11)
C69 0.043(7) 0.076(8) 0.037(6) 0.011(5) 0.013(5) 0.011(6)
C70 0.062(8) 0.070(8) 0.049(7) 0.014(6) 0.007(6) 0.005(6)
C71 0.068(9) 0.071(9) 0.078(9) 0.021(7) 0.012(7) 0.020(7)
C72 0.133(15) 0.080(10) 0.084(10) 0.030(8) 0.005(10) 0.019(10)
C73 0.056(8) 0.072(8) 0.043(6) 0.016(6) 0.016(5) 0.014(6)
C74 0.045(7) 0.079(8) 0.059(7) 0.012(6) 0.022(6) 0.011(6)
C75 0.072(10) 0.128(13) 0.070(9) 0.011(9) 0.036(8) 0.019(9)
C76 0.068(10) 0.101(11) 0.078(9) 0.005(8) 0.029(8) 0.010(8)
O2 0.068(6) 0.079(6) 0.102(7) 0.046(6) 0.037(5) 0.021(5)
C77 0.022(5) 0.033(5) 0.075(8) 0.005(5) 0.023(5) 0.006(4)
C78 0.042(8) 0.113(12) 0.139(14) 0.075(11) -0.004(8) -0.027(8)
C79 0.098(12) 0.064(9) 0.146(15) -0.026(9) -0.050(11) 0.042(9)
C80 0.21(4) 0.09(2) 0.035(13) -0.011(13) 0.058(19) -0.09(2)
C81 0.087(17) 0.122(19) 0.059(12) 0.006(12) 0.011(11) 0.001(14)
C82 0.10(3) 0.18(4) 0.057(17) 0.03(2) 0.028(17) 0.07(3)
C83 0.08(2) 0.069(16) 0.084(18) 0.027(14) 0.063(16) 0.039(15)
C84 0.087(16) 0.068(13) 0.092(15) 0.031(11) -0.014(12) -0.015(11)
C85 0.033(13) 0.059(15) 0.15(3) 0.063(17) 0.037(15) 0.005(11)
C86 0.074(15) 0.027(9) 0.014(8) -0.005(7) 0.000(9) -0.002(9)
C87 0.087(17) 0.122(19) 0.059(12) 0.006(12) 0.011(11) 0.001(14)
C88 0.087(16) 0.068(13) 0.092(15) 0.031(11) -0.014(12) -0.015(11)

loop_
_atom_type_symbol
_atom_type_description
_atom_type_scat_dispersion_real
_atom_type_scat_dispersion_imag
_atom_type_scat_source
C C 0.0033 0.0016 'International Tables Vol C Tables 4.2.6.8 and 6.1.1.4'
H H 0.0000 0.0000 'International Tables Vol C Tables 4.2.6.8 and 6.1.1.4'
N N 0.0061 0.0033 'International Tables Vol C Tables 4.2.6.8 and 6.1.1.4'
O O 0.0106 0.0060 'International Tables Vol C Tables 4.2.6.8 and 6.1.1.4'
F F 0.0171 0.0103 'International Tables Vol C Tables 4.2.6.8 and 6.1.1.4'
P P 0.1023 0.0942 'International Tables Vol C Tables 4.2.6.8 and 6.1.1.4'
Cl Cl 0.1484 0.1585 'International Tables Vol C Tables 4.2.6.8 and 6.1.1.4'
Pt Pt -1.7033 8.3905 'International Tables Vol C Tables 4.2.6.8 and 6.1.1.4'

loop_
_geom_angle_atom_site_label_1
_geom_angle_atom_site_label_2
_geom_angle_atom_site_label_3
_geom_angle
_geom_angle_site_symmetry_1
_geom_angle_site_symmetry_3
C1 Pt1 C7 89.6(3) . .
C1 Pt1 P1 94.0(2) . .
C7 Pt1 P1 175.4(2) . .
C1 Pt1 P2 175.1(3) . .
C7 Pt1 P2 91.5(2) . .
P1 Pt1 P2 85.23(7) . .
O1 Pt2 P4 169.12(15) . .
O1 Pt2 P3 93.78(16) . .
P4 Pt2 P3 75.98(7) . .
O1 Pt2 P2 85.90(15) . .
P4 Pt2 P2 104.88(7) . .
P3 Pt2 P2 167.86(8) . .
P4 Pt3 P3 77.49(7) . .
P4 Pt3 Cl1 176.62(7) . .
P3 Pt3 Cl1 99.73(7) . .
P4 Pt3 Cl1 98.56(7) . 2
P3 Pt3 Cl1 174.48(7) . 2
Cl1 Pt3 Cl1 84.34(7) . 2
Pt3 Cl1 Pt3 95.66(7) . 2
O1 P1 C13 104.8(4) . .
O1 P1 C19 107.5(4) . .
C13 P1 C19 103.4(4) . .
O1 P1 Pt1 115.2(2) . .
C13 P1 Pt1 116.0(3) . .
C19 P1 Pt1 109.1(3) . .
C25 P2 C31 108.0(4) . .
C25 P2 Pt1 106.6(3) . .
C31 P2 Pt1 109.8(3) . .
C25 P2 Pt2 98.0(3) . .
C31 P2 Pt2 118.4(3) . .
Pt1 P2 Pt2 114.47(8) . .
C37 P3 C43 104.5(4) . .
C37 P3 Pt3 113.1(3) . .
C43 P3 Pt3 109.7(2) . .
C37 P3 Pt2 117.3(3) . .
C43 P3 Pt2 110.7(3) . .
Pt3 P3 Pt2 101.55(8) . .
C49 P4 C55 104.9(4) . .
C49 P4 Pt3 106.6(3) . .
C55 P4 Pt3 110.1(3) . .
C49 P4 Pt2 111.5(3) . .
C55 P4 Pt2 119.0(3) . .
Pt3 P4 Pt2 104.23(8) . .
P1 O1 Pt2 114.7(3) . .
C2 C1 C6 112.5(8) . .
C2 C1 Pt1 125.8(7) . .
C6 C1 Pt1 121.7(7) . .
C3 C2 F2 116.8(9) . .
C3 C2 C1 124.8(10) . .
F2 C2 C1 118.4(8) . .
C4 C3 F3 120.5(9) . .
C4 C3 C2 119.4(10) . .
F3 C3 C2 120.0(10) . .
C3 C4 F4 119.9(11) . .
C3 C4 C5 119.6(9) . .
F4 C4 C5 120.5(10) . .
F5 C5 C6 121.1(10) . .
F5 C5 C4 119.4(8) . .
C6 C5 C4 119.4(9) . .
F6 C6 C5 117.0(8) . .
F6 C6 C1 118.8(8) . .
C5 C6 C1 124.2(10) . .
C12 C7 C8 114.1(8) . .
C12 C7 Pt1 124.3(7) . .
C8 C7 Pt1 121.4(7) . .
F8 C8 C9 116.3(9) . .
F8 C8 C7 119.4(8) . .
C9 C8 C7 124.3(10) . .
F9 C9 C10 119.7(9) . .
F9 C9 C8 121.3(11) . .
C10 C9 C8 119.1(10) . .
F10 C10 C11 120.4(11) . .
F10 C10 C9 119.5(11) . .
C11 C10 C9 120.1(9) . .
F11 C11 C10 120.4(9) . .
F11 C11 C12 120.7(10) . .
C10 C11 C12 118.9(10) . .
F12 C12 C7 121.0(8) . .
F12 C12 C11 115.3(9) . .
C7 C12 C11 123.6(10) . .
C14 C13 C18 119.2(7) . .
C14 C13 P1 121.3(7) . .
C18 C13 P1 119.2(6) . .
C15 C14 C13 120.3(9) . .
C15 C14 H14 119.9 . .
C13 C14 H14 119.9 . .
C16 C15 C14 120.7(9) . .
C16 C15 H15 119.7 . .
C14 C15 H15 119.7 . .
C15 C16 C17 120.3(8) . .
C15 C16 H16 119.8 . .
C17 C16 H16 119.8 . .
C16 C17 C18 119.8(9) . .
C16 C17 H17 120.1 . .
C18 C17 H17 120.1 . .
C13 C18 C17 119.8(9) . .
C13 C18 H18 120.1 . .
C17 C18 H18 120.1 . .
C20 C19 C24 119.0(10) . .
C20 C19 P1 119.9(7) . .
C24 C19 P1 121.1(8) . .
C21 C20 C19 121.8(11) . .
C21 C20 H20 119.1 . .
C19 C20 H20 119.1 . .
C22 C21 C20 119.4(14) . .
C22 C21 H21 120.3 . .
C20 C21 H21 120.3 . .
C21 C22 C23 120.8(13) . .
C21 C22 H22 119.6 . .
C23 C22 H22 119.6 . .
C22 C23 C24 120.1(12) . .
C22 C23 H23 119.9 . .
C24 C23 H23 119.9 . .
C19 C24 C23 118.9(12) . .
C19 C24 H24 120.5 . .
C23 C24 H24 120.5 . .
C30 C25 C26 119.3(10) . .
C30 C25 P2 123.5(8) . .
C26 C25 P2 116.4(8) . .
C27 C26 C25 120.2(12) . .
C27 C26 H26 119.9 . .
C25 C26 H26 119.9 . .
C28 C27 C26 120.9(14) . .
C28 C27 H27 119.5 . .
C26 C27 H27 119.5 . .
C27 C28 C29 120.5(13) . .
C27 C28 H28 119.8 . .
C29 C28 H28 119.8 . .
C30 C29 C28 119.2(13) . .
C30 C29 H29 120.4 . .
C28 C29 H29 120.4 . .
C25 C30 C29 119.9(11) . .
C25 C30 H30 120.0 . .
C29 C30 H30 120.0 . .
C32 C31 C36 120.0(9) . .
C32 C31 P2 117.1(7) . .
C36 C31 P2 122.8(8) . .
C31 C32 C33 120.6(11) . .
C31 C32 H32 119.7 . .
C33 C32 H32 119.7 . .
C32 C33 C34 119.9(12) . .
C32 C33 H33 120.1 . .
C34 C33 H33 120.1 . .
C35 C34 C33 119.5(11) . .
C35 C34 H34 120.3 . .
C33 C34 H34 120.3 . .
C34 C35 C36 121.7(12) . .
C34 C35 H35 119.2 . .
C36 C35 H35 119.2 . .
C31 C36 C35 118.4(12) . .
C31 C36 H36 120.8 . .
C35 C36 H36 120.8 . .
C42 C37 C38 119.9(7) . .
C42 C37 P3 121.0(6) . .
C38 C37 P3 119.0(6) . .
C39 C38 C37 120.0(8) . .
C39 C38 H38 120.0 . .
C37 C38 H38 120.0 . .
C40 C39 C38 120.2(8) . .
C40 C39 H39 119.9 . .
C38 C39 H39 119.9 . .
C41 C40 C39 119.7(8) . .
C41 C40 H40 120.2 . .
C39 C40 H40 120.2 . .
C40 C41 C42 121.1(9) . .
C40 C41 H41 119.4 . .
C42 C41 H41 119.4 . .
C37 C42 C41 119.0(8) . .
C37 C42 H42 120.5 . .
C41 C42 H42 120.5 . .
C48 C43 C44 119.3(9) . .
C48 C43 P3 121.0(6) . .
C44 C43 P3 119.6(7) . .
C45 C44 C43 118.9(9) . .
C45 C44 H44 120.5 . .
C43 C44 H44 120.5 . .
C46 C45 C44 121.9(9) . .
C46 C45 H45 119.1 . .
C44 C45 H45 119.1 . .
C45 C46 C47 120.1(10) . .
C45 C46 H46 119.9 . .
C47 C46 H46 119.9 . .
C48 C47 C46 119.2(10) . .
C48 C47 H47 120.4 . .
C46 C47 H47 120.4 . .
C47 C48 C43 120.5(8) . .
C47 C48 H48 119.7 . .
C43 C48 H48 119.7 . .
C50 C49 C54 117.7(8) . .
C50 C49 P4 120.7(7) . .
C54 C49 P4 121.4(7) . .
C51 C50 C49 120.9(9) . .
C51 C50 H50 119.6 . .
C49 C50 H50 119.6 . .
C50 C51 C52 119.9(10) . .
C50 C51 H51 120.0 . .
C52 C51 H51 120.0 . .
C53 C52 C51 120.1(10) . .
C53 C52 H52 120.0 . .
C51 C52 H52 120.0 . .
C52 C53 C54 119.9(9) . .
C52 C53 H53 120.1 . .
C54 C53 H53 120.1 . .
C53 C54 C49 121.4(9) . .
C53 C54 H54 119.3 . .
C49 C54 H54 119.3 . .
C60 C55 C56 118.9(7) . .
C60 C55 P4 117.3(6) . .
C56 C55 P4 123.6(7) . .
C55 C56 C57 120.7(9) . .
C55 C56 H56 119.6 . .
C57 C56 H56 119.6 . .
C58 C57 C56 120.4(9) . .
C58 C57 H57 119.8 . .
C56 C57 H57 119.8 . .
C57 C58 C59 120.8(8) . .
C57 C58 H58 119.6 . .
C59 C58 H58 119.6 . .
C58 C59 C60 118.4(9) . .
C58 C59 H59 120.8 . .
C60 C59 H59 120.8 . .
C55 C60 C59 120.7(8) . .
C55 C60 H60 119.7 . .
C59 C60 H60 119.7 . .
C65 N1 C61 111.8(8) . .
C65 N1 C69 108.8(8) . .
C61 N1 C69 107.3(8) . .
C65 N1 C73 109.3(8) . .
C61 N1 C73 109.4(8) . .
C69 N1 C73 110.1(8) . .
C62 C61 N1 117.3(9) . .
C62 C61 H61A 108.0 . .
N1 C61 H61A 108.0 . .
C62 C61 H61B 108.0 . .
N1 C61 H61B 108.0 . .
H61A C61 H61B 107.2 . .
C61 C62 C63 112.7(10) . .
C61 C62 H62A 109.1 . .
C63 C62 H62A 109.1 . .
C61 C62 H62B 109.1 . .
C63 C62 H62B 109.1 . .
H62A C62 H62B 107.8 . .
C64 C63 C62 112.1(11) . .
C64 C63 H63A 109.2 . .
C62 C63 H63A 109.2 . .
C64 C63 H63B 109.2 . .
C62 C63 H63B 109.2 . .
H63A C63 H63B 107.9 . .
C63 C64 H64A 109.5 . .
C63 C64 H64B 109.5 . .
H64A C64 H64B 109.5 . .
C63 C64 H64C 109.5 . .
H64A C64 H64C 109.5 . .
H64B C64 H64C 109.5 . .
N1 C65 C66 116.6(9) . .
N1 C65 H65A 108.1 . .
C66 C65 H65A 108.1 . .
N1 C65 H65B 108.1 . .
C66 C65 H65B 108.1 . .
H65A C65 H65B 107.3 . .
C67 C66 C65 110.9(10) . .
C67 C66 H66A 109.5 . .
C65 C66 H66A 109.5 . .
C67 C66 H66B 109.5 . .
C65 C66 H66B 109.5 . .
H66A C66 H66B 108.1 . .
C68 C67 C66 111.9(13) . .
C68 C67 H67A 109.2 . .
C66 C67 H67A 109.2 . .
C68 C67 H67B 109.2 . .
C66 C67 H67B 109.2 . .
H67A C67 H67B 107.9 . .
C67 C68 H68A 109.5 . .
C67 C68 H68B 109.5 . .
H68A C68 H68B 109.5 . .
C67 C68 H68C 109.5 . .
H68A C68 H68C 109.5 . .
H68B C68 H68C 109.5 . .
C70 C69 N1 117.2(8) . .
C70 C69 H69A 108.0 . .
N1 C69 H69A 108.0 . .
C70 C69 H69B 108.0 . .
N1 C69 H69B 108.0 . .
H69A C69 H69B 107.2 . .
C69 C70 C71 108.6(9) . .
C69 C70 H70A 110.0 . .
C71 C70 H70A 110.0 . .
C69 C70 H70B 110.0 . .
C71 C70 H70B 110.0 . .
H70A C70 H70B 108.4 . .
C72 C71 C70 113.2(11) . .
C72 C71 H71A 108.9 . .
C70 C71 H71A 108.9 . .
C72 C71 H71B 108.9 . .
C70 C71 H71B 108.9 . .
H71A C71 H71B 107.7 . .
C71 C72 H72A 109.5 . .
C71 C72 H72B 109.5 . .
H72A C72 H72B 109.5 . .
C71 C72 H72C 109.5 . .
H72A C72 H72C 109.5 . .
H72B C72 H72C 109.5 . .
C74 C73 N1 115.1(9) . .
C74 C73 H73A 108.5 . .
N1 C73 H73A 108.5 . .
C74 C73 H73B 108.5 . .
N1 C73 H73B 108.5 . .
H73A C73 H73B 107.5 . .
C73 C74 C75 110.2(10) . .
C73 C74 H74A 109.6 . .
C75 C74 H74A 109.6 . .
C73 C74 H74B 109.6 . .
C75 C74 H74B 109.6 . .
H74A C74 H74B 108.1 . .
C76 C75 C74 109.9(11) . .
C76 C75 H75A 109.7 . .
C74 C75 H75A 109.7 . .
C76 C75 H75B 109.7 . .
C74 C75 H75B 109.7 . .
H75A C75 H75B 108.2 . .
C75 C76 H76A 109.5 . .
C75 C76 H76B 109.5 . .
H76A C76 H76B 109.5 . .
C75 C76 H76C 109.5 . .
H76A C76 H76C 109.5 . .
H76B C76 H76C 109.5 . .
O2 C77 C79 124.0(11) . .
O2 C77 C78 120.2(11) . .
C79 C77 C78 115.8(12) . .
C77 C78 H78A 109.5 . .
C77 C78 H78B 109.5 . .
H78A C78 H78B 109.5 . .
C77 C78 H78C 109.5 . .
H78A C78 H78C 109.5 . .
H78B C78 H78C 109.5 . .
C77 C79 H79A 109.5 . .
C77 C79 H79B 109.5 . .
H79A C79 H79B 109.5 . .
C77 C79 H79C 109.5 . .
H79A C79 H79C 109.5 . .
H79B C79 H79C 109.5 . .
C81 C80 H80A 109.5 . .
C81 C80 H80B 109.5 . .
H80A C80 H80B 109.5 . .
C81 C80 H80C 109.5 . .
H80A C80 H80C 109.5 . .
H80B C80 H80C 109.5 . .
C80 C81 C82 113(3) . .
C80 C81 H81A 109.1 . .
C82 C81 H81A 109.1 . .
C80 C81 H81B 109.1 . .
C82 C81 H81B 109.1 . .
H81A C81 H81B 107.8 . .
C83 C82 C81 119(3) . .
C83 C82 H82A 107.5 . .
C81 C82 H82A 107.5 . .
C83 C82 H82B 107.5 . .
C81 C82 H82B 107.5 . .
H82A C82 H82B 107.0 . .
C84 C83 C82 122(2) . .
C84 C83 H83A 106.8 . .
C82 C83 H83A 106.8 . .
C84 C83 H83B 106.8 . .
C82 C83 H83B 106.8 . .
H83A C83 H83B 106.7 . .
C83 C84 C85 120(2) . .
C83 C84 H84A 107.2 . .
C85 C84 H84A 107.2 . .
C83 C84 H84B 107.2 . .
C85 C84 H84B 107.2 . .
H84A C84 H84B 106.9 . .
C84 C85 H85A 109.5 . .
C84 C85 H85B 109.5 . .
H85A C85 H85B 109.5 . .
C84 C85 H85C 109.5 . .
H85A C85 H85C 109.5 . .
H85B C85 H85C 109.5 . .
C87 C86 H86A 109.5 . .
C87 C86 H86B 109.5 . .
H86A C86 H86B 109.5 . .
C87 C86 H86C 109.5 . .
H86A C86 H86C 109.5 . .
H86B C86 H86C 109.5 . .
C88 C87 C86 132(2) . .
C88 C87 H87A 104.3 . .
C86 C87 H87A 104.3 . .
C88 C87 H87B 104.3 . .
C86 C87 H87B 104.3 . .
H87A C87 H87B 105.6 . .
C88 C88 C87 117(3) 2_676 .
C88 C88 H88A 108.1 2_676 .
C87 C88 H88A 108.1 . .
C88 C88 H88B 108.1 2_676 .
C87 C88 H88B 108.1 . .
H88A C88 H88B 107.3 . .

loop_
_geom_bond_atom_site_label_1
_geom_bond_atom_site_label_2
_geom_bond_distance
_geom_bond_site_symmetry_2
Pt1 C1 2.051(8) .
Pt1 C7 2.083(8) .
Pt1 P1 2.257(2) .
Pt1 P2 2.304(2) .
Pt2 O1 2.098(5) .
Pt2 P4 2.2352(19) .
Pt2 P3 2.310(2) .
Pt2 P2 2.342(2) .
Pt3 P4 2.231(2) .
Pt3 P3 2.2400(19) .
Pt3 Cl1 2.415(2) .
Pt3 Cl1 2.4195(18) 2
Cl1 Pt3 2.4195(18) 2
P1 O1 1.555(6) .
P1 C13 1.819(8) .
P1 C19 1.826(10) .
P2 C25 1.824(10) .
P2 C31 1.833(8) .
P3 C37 1.819(8) .
P3 C43 1.828(9) .
P4 C49 1.814(9) .
P4 C55 1.823(7) .
F2 C2 1.377(11) .
F3 C3 1.362(12) .
F4 C4 1.364(10) .
F5 C5 1.348(11) .
F6 C6 1.344(11) .
F8 C8 1.360(11) .
F9 C9 1.354(12) .
F10 C10 1.362(11) .
F11 C11 1.350(12) .
F12 C12 1.354(11) .
C1 C2 1.384(14) .
C1 C6 1.408(12) .
C2 C3 1.366(13) .
C3 C4 1.359(15) .
C4 C5 1.369(15) .
C5 C6 1.361(12) .
C7 C12 1.378(13) .
C7 C8 1.386(13) .
C8 C9 1.371(13) .
C9 C10 1.369(16) .
C10 C11 1.365(16) .
C11 C12 1.395(13) .
C13 C14 1.385(12) .
C13 C18 1.386(12) .
C14 C15 1.382(11) .
C14 H14 0.9500 .
C15 C16 1.355(14) .
C15 H15 0.9500 .
C16 C17 1.381(13) .
C16 H16 0.9500 .
C17 C18 1.397(11) .
C17 H17 0.9500 .
C18 H18 0.9500 .
C19 C20 1.386(14) .
C19 C24 1.392(13) .
C20 C21 1.375(15) .
C20 H20 0.9500 .
C21 C22 1.362(19) .
C21 H21 0.9500 .
C22 C23 1.381(19) .
C22 H22 0.9500 .
C23 C24 1.406(16) .
C23 H23 0.9500 .
C24 H24 0.9500 .
C25 C30 1.391(13) .
C25 C26 1.396(13) .
C26 C27 1.377(16) .
C26 H26 0.9500 .
C27 C28 1.35(2) .
C27 H27 0.9500 .
C28 C29 1.40(2) .
C28 H28 0.9500 .
C29 C30 1.397(16) .
C29 H29 0.9500 .
C30 H30 0.9500 .
C31 C32 1.376(13) .
C31 C36 1.393(13) .
C32 C33 1.386(14) .
C32 H32 0.9500 .
C33 C34 1.39(2) .
C33 H33 0.9500 .
C34 C35 1.354(19) .
C34 H34 0.9500 .
C35 C36 1.406(15) .
C35 H35 0.9500 .
C36 H36 0.9500 .
C37 C42 1.379(11) .
C37 C38 1.399(11) .
C38 C39 1.385(11) .
C38 H38 0.9500 .
C39 C40 1.381(13) .
C39 H39 0.9500 .
C40 C41 1.372(13) .
C40 H40 0.9500 .
C41 C42 1.399(12) .
C41 H41 0.9500 .
C42 H42 0.9500 .
C43 C48 1.395(12) .
C43 C44 1.398(11) .
C44 C45 1.378(14) .
C44 H44 0.9500 .
C45 C46 1.358(15) .
C45 H45 0.9500 .
C46 C47 1.390(13) .
C46 H46 0.9500 .
C47 C48 1.386(13) .
C47 H47 0.9500 .
C48 H48 0.9500 .
C49 C50 1.400(12) .
C49 C54 1.420(11) .
C50 C51 1.394(14) .
C50 H50 0.9500 .
C51 C52 1.406(15) .
C51 H51 0.9500 .
C52 C53 1.381(15) .
C52 H52 0.9500 .
C53 C54 1.385(14) .
C53 H53 0.9500 .
C54 H54 0.9500 .
C55 C60 1.377(12) .
C55 C56 1.382(12) .
C56 C57 1.385(11) .
C56 H56 0.9500 .
C57 C58 1.363(14) .
C57 H57 0.9500 .
C58 C59 1.380(13) .
C58 H58 0.9500 .
C59 C60 1.422(11) .
C59 H59 0.9500 .
C60 H60 0.9500 .
N1 C65 1.489(12) .
N1 C61 1.518(13) .
N1 C69 1.526(13) .
N1 C73 1.529(12) .
C61 C62 1.486(15) .
C61 H61A 0.9900 .
C61 H61B 0.9900 .
C62 C63 1.528(15) .
C62 H62A 0.9900 .
C62 H62B 0.9900 .
C63 C64 1.506(17) .
C63 H63A 0.9900 .
C63 H63B 0.9900 .
C64 H64A 0.9800 .
C64 H64B 0.9800 .
C64 H64C 0.9800 .
C65 C66 1.529(15) .
C65 H65A 0.9900 .
C65 H65B 0.9900 .
C66 C67 1.528(16) .
C66 H66A 0.9900 .
C66 H66B 0.9900 .
C67 C68 1.519(18) .
C67 H67A 0.9900 .
C67 H67B 0.9900 .
C68 H68A 0.9800 .
C68 H68B 0.9800 .
C68 H68C 0.9800 .
C69 C70 1.498(14) .
C69 H69A 0.9900 .
C69 H69B 0.9900 .
C70 C71 1.518(16) .
C70 H70A 0.9900 .
C70 H70B 0.9900 .
C71 C72 1.482(16) .
C71 H71A 0.9900 .
C71 H71B 0.9900 .
C72 H72A 0.9800 .
C72 H72B 0.9800 .
C72 H72C 0.9800 .
C73 C74 1.511(15) .
C73 H73A 0.9900 .
C73 H73B 0.9900 .
C74 C75 1.537(15) .
C74 H74A 0.9900 .
C74 H74B 0.9900 .
C75 C76 1.535(18) .
C75 H75A 0.9900 .
C75 H75B 0.9900 .
C76 H76A 0.9800 .
C76 H76B 0.9800 .
C76 H76C 0.9800 .
O2 C77 1.196(12) .
C77 C79 1.457(16) .
C77 C78 1.503(14) .
C78 H78A 0.9800 .
C78 H78B 0.9800 .
C78 H78C 0.9800 .
C79 H79A 0.9800 .
C79 H79B 0.9800 .
C79 H79C 0.9800 .
C80 C81 1.49(4) .
C80 H80A 0.9800 .
C80 H80B 0.9800 .
C80 H80C 0.9800 .
C81 C82 1.55(4) .
C81 H81A 0.9900 .
C81 H81B 0.9900 .
C82 C83 1.41(3) .
C82 H82A 0.9900 .
C82 H82B 0.9900 .
C83 C84 1.37(3) .
C83 H83A 0.9900 .
C83 H83B 0.9900 .
C84 C85 1.49(3) .
C84 H84A 0.9900 .
C84 H84B 0.9900 .
C85 H85A 0.9800 .
C85 H85B 0.9800 .
C85 H85C 0.9800 .
C86 C87 1.478(10) .
C86 H86A 0.9800 .
C86 H86B 0.9800 .
C86 H86C 0.9800 .
C87 C88 1.465(10) .
C87 H87A 0.9900 .
C87 H87B 0.9900 .
C88 C88 1.23(4) 2_676
C88 H88A 0.9900 .
C88 H88B 0.9900 .
